data_2021748
loop_
_publ_author_name
'An, Yanyan'
'Lu, Liping'
'Zhu, Miaoli'

_publ_section_title
;
 Three new Zn^II^ coordination polymers constructed from a semi-rigid
 tricarboxylic acid: structural changes caused by flexibility and
 luminescence sensing for hexavalent chromate anions
;
_journal_coeditor_code SK3729
_journal_issue 9
_journal_name_full 'Acta Crystallographica Section C'
_journal_page_first
;
;
_journal_paper_doi 10.1107/S2053229619011069
_journal_volume 75
_journal_year 2019
_chemical_formula_iupac '[Zn6 (C16 H10 O7)2 (C16 H9 O7)2 (O H)2 (H2 O)5], 3H2 O'
_chemical_formula_moiety 'C64 H50 O35 Zn6, 3(H2 O)'
_chemical_formula_sum 'C64 H56 O38 Zn6'
_chemical_formula_weight 1825.30
_chemical_name_systematic
;
\
Poly[[pentaaquabis[\m~3~-5-(4-carboxybenzyloxy)isophthalato]bis[\m~6~-5-(4-\
carboxylatobenzyloxy)isophthalato]di-\m~3~-hydroxido-hexazinc(II)]
trihydrate]
;
_space_group_crystal_system triclinic
_space_group_IT_number 2
_space_group_name_Hall '-P 1'
_space_group_name_H-M_alt 'P -1'
_symmetry_space_group_name_Hall '-P 1'
_symmetry_space_group_name_H-M 'P -1'
_atom_sites_solution_hydrogens mixed
_audit_creation_method SHELXL-2014/7
_cell_angle_alpha 106.232(2)
_cell_angle_beta 94.712(2)
_cell_angle_gamma 100.804(2)
_cell_formula_units_Z 2
_cell_length_a 11.1726(8)
_cell_length_b 17.3565(12)
_cell_length_c 18.1282(12)
_cell_measurement_reflns_used 9998
_cell_measurement_temperature 298(2)
_cell_measurement_theta_max 28.35
_cell_measurement_theta_min 3.02
_cell_volume 3281.5(4)
_computing_cell_refinement
;
SAINT (Bruker, 2012)
;
_computing_data_collection
;
APEX2 (Bruker, 2012)
;
_computing_data_reduction
;
SAINT (Bruker, 2012)
;
_computing_structure_refinement
;
SHELXL2014 (Sheldrick, 2015b)
;
_computing_structure_solution
;
SHELXL2014 (Sheldrick, 2015a)
;
_diffrn_ambient_temperature 298(2)
_diffrn_measured_fraction_theta_full 0.994
_diffrn_measured_fraction_theta_max 0.994
_diffrn_measurement_device_type 'Bruker APEXII CCD'
_diffrn_measurement_method '\w scans'
_diffrn_radiation_type MoK\a
_diffrn_radiation_wavelength 0.71073
_diffrn_reflns_av_R_equivalents 0.0210
_diffrn_reflns_av_unetI/netI 0.0168
_diffrn_reflns_limit_h_max 13
_diffrn_reflns_limit_h_min -13
_diffrn_reflns_limit_k_max 20
_diffrn_reflns_limit_k_min -20
_diffrn_reflns_limit_l_max 21
_diffrn_reflns_limit_l_min -20
_diffrn_reflns_number 51284
_diffrn_reflns_theta_full 25.091
_diffrn_reflns_theta_max 25.091
_diffrn_reflns_theta_min 2.991
_exptl_absorpt_coefficient_mu 2.265
_exptl_absorpt_correction_T_max 0.7457
_exptl_absorpt_correction_T_min 0.5540
_exptl_absorpt_correction_type multi-scan
_exptl_absorpt_process_details
;
(<i>SADABS</i>; Bruker, 2001)
;
_exptl_crystal_colour colourless
_exptl_crystal_density_diffrn 1.847
_exptl_crystal_description sheet
_exptl_crystal_F_000 1848
_exptl_crystal_size_max 0.200
_exptl_crystal_size_mid 0.200
_exptl_crystal_size_min 0.100
_refine_diff_density_max 2.731
_refine_diff_density_min -1.863
_refine_ls_extinction_method none
_refine_ls_goodness_of_fit_ref 1.026
_refine_ls_hydrogen_treatment constr
_refine_ls_matrix_type full
_refine_ls_number_parameters 968
_refine_ls_number_reflns 11623
_refine_ls_number_restraints 0
_refine_ls_restrained_S_all 1.026
_refine_ls_R_factor_all 0.0371
_refine_ls_R_factor_gt 0.0335
_refine_ls_shift/su_max 0.002
_refine_ls_shift/su_mean 0.000
_refine_ls_structure_factor_coef Fsqd
_refine_ls_weighting_details 'w=1/[\s^2^(Fo^2^)+(0.0457P)^2^+7.2292P] where P=(Fo^2^+2Fc^2^)/3'
_refine_ls_weighting_scheme calc
_refine_ls_wR_factor_gt 0.0888
_refine_ls_wR_factor_ref 0.0917
_reflns_number_gt 10655
_reflns_number_total 11623
_reflns_threshold_expression 'I > 2\s(I)'
_cod_data_source_file sk3729sup1.cif
_cod_data_source_block I
_cod_database_code 2021748
_shelx_space_group_comment
;
The symmetry employed for this shelxl refinement is uniquely defined
by the following loop, which should always be used as a source of
symmetry information in preference to the above space-group names.
They are only intended as comments.
;
_shelx_estimated_absorpt_t_min 0.660
_shelx_estimated_absorpt_t_max 0.805

loop_
_space_group_symop_operation_xyz
'x, y, z'
'-x, -y, -z'

loop_
_atom_site_type_symbol
_atom_site_label
_atom_site_fract_x
_atom_site_fract_y
_atom_site_fract_z
_atom_site_U_iso_or_equiv
_atom_site_adp_type
_atom_site_calc_flag
_atom_site_occupancy
Zn Zn1 0.36532(3) 0.39808(2) 0.18840(2) 0.01865(9) Uani d 1
Zn Zn2 0.32073(3) 0.57653(2) 0.20168(2) 0.01633(8) Uani d 1
Zn Zn3 0.21149(3) 0.45530(2) 0.03444(2) 0.01683(8) Uani d 1
Zn Zn4 0.71345(3) 0.96280(2) 0.52768(2) 0.01834(9) Uani d 1
Zn Zn5 0.82114(3) 0.08044(2) 0.69475(2) 0.01780(8) Uani d 1
Zn Zn6 0.91101(3) 0.91491(2) 0.66617(2) 0.02628(10) Uani d 1
O O1 0.4239(2) 0.49532(12) 0.29465(12) 0.0261(5) Uani d 1
O O2 0.45510(18) 0.62361(12) 0.28875(11) 0.0215(4) Uani d 1
O O3 0.6977(2) 0.84256(12) 0.51367(13) 0.0315(5) Uani d 1
O O4 0.7866(2) 0.81430(13) 0.61526(13) 0.0307(5) Uani d 1
O O5 0.6644(2) 0.41987(12) 0.48402(12) 0.0237(4) Uani d 1
O O6 0.7253(2) 0.08379(12) 0.53343(12) 0.0272(5) Uani d 1
O O7 0.7801(2) 0.16548(13) 0.65614(13) 0.0316(5) Uani d 1
O O8 0.52972(18) 0.37337(13) 0.20022(13) 0.0256(5) Uani d 1
O O9 0.6027(2) 0.46124(17) 0.13851(15) 0.0382(6) Uani d 1
O O10 1.07281(18) 0.47471(14) 0.11430(11) 0.0244(5) Uani d 1
O O11 1.17204(19) 0.52227(15) 0.23492(12) 0.0300(5) Uani d 1
O O12 0.9506(2) 0.38593(13) 0.43123(12) 0.0265(5) Uani d 1
O O13 1.1522(3) 0.20522(16) 0.66089(14) 0.0449(7) Uani d 1
O O14 1.2179(3) 0.33833(17) 0.72588(14) 0.0495(7) Uani d 1
H H14 1.2482 0.3196 0.7579 0.074 Uiso d 1
O O15 0.2892(2) -0.33696(13) 0.16041(13) 0.0321(5) Uani d 1
O O16 0.2352(2) -0.42158(12) 0.03936(12) 0.0276(5) Uani d 1
O O17 0.1607(2) -0.09181(12) -0.02095(12) 0.0255(5) Uani d 1
O O18 -0.04766(19) 0.11528(12) -0.21808(12) 0.0220(4) Uani d 1
O O19 -0.0742(2) -0.01651(12) -0.22153(12) 0.0259(5) Uani d 1
O O20 0.1762(2) 0.33135(12) 0.01127(12) 0.0270(5) Uani d 1
O O21 0.2602(3) 0.29867(13) 0.11085(13) 0.0395(6) Uani d 1
O O22 0.04532(19) 0.86188(14) 0.70805(13) 0.0299(5) Uani d 1
O O23 0.1090(2) 0.94899(16) 0.64650(14) 0.0356(6) Uani d 1
O O24 0.57776(19) 0.97339(14) 0.61013(12) 0.0258(5) Uani d 1
O O25 0.6822(2) 1.01883(15) 0.72937(13) 0.0318(5) Uani d 1
O O26 0.4654(2) 0.88213(13) 0.93257(12) 0.0286(5) Uani d 1
O O27 0.6741(3) 0.71179(16) 1.16745(14) 0.0474(7) Uani d 1
O O28 0.7322(3) 0.84512(16) 1.23309(14) 0.0440(7) Uani d 1
H H28 0.7676 0.8273 1.2640 0.066 Uiso d 1
O O29 0.2750(3) 0.34711(19) 0.26511(17) 0.0710(11) Uani d 1
H H29A 0.3321 0.3357 0.2884 0.107 Uiso d 1
H H29B 0.2207 0.3050 0.2497 0.107 Uiso d 1
O O30 0.0660(2) 0.43163(14) -0.05338(13) 0.0325(5) Uani d 1
H H30B 0.0352 0.3834 -0.0835 0.049 Uiso d 1
H H30C 0.0353 0.4651 -0.0712 0.049 Uiso d 1
O O31 0.3394(2) 0.44291(14) -0.04517(13) 0.0320(5) Uani d 1
H H31C 0.3535 0.4756 -0.0700 0.048 Uiso d 1
H H31B 0.3311 0.3970 -0.0762 0.048 Uiso d 1
O O32 0.35054(17) 0.47786(11) 0.12706(11) 0.0165(4) Uani d 1
H H32 0.4197 0.4839 0.1144 0.025 Uiso d 1
O O33 0.8471(2) 0.95211(14) 0.44576(13) 0.0337(5) Uani d 1
H H33A 0.8488 0.9044 0.4171 0.051 Uiso d 1
H H33B 0.8415 0.9824 0.4168 0.051 Uiso d 1
O O34 0.5723(2) 0.93292(14) 0.43922(13) 0.0344(6) Uani d 1
H H34B 0.5343 0.9662 0.4304 0.052 Uiso d 1
H H34C 0.5234 0.8888 0.4309 0.052 Uiso d 1
O O35 0.86829(18) 0.99406(12) 0.61281(11) 0.0207(4) Uani d 1
H H35A 0.9265 1.0083 0.5913 0.031 Uiso d 1
C C1 0.4747(2) 0.56945(17) 0.32071(15) 0.0165(6) Uani d 1
C C2 0.5601(2) 0.59756(16) 0.39621(15) 0.0160(5) Uani d 1
C C3 0.6005(2) 0.67999(16) 0.43599(15) 0.0159(5) Uani d 1
H H3 0.5773 0.7193 0.4154 0.019 Uiso calc 1
C C4 0.6765(2) 0.70453(16) 0.50743(15) 0.0156(5) Uani d 1
C C5 0.7107(2) 0.64542(16) 0.53740(16) 0.0160(5) Uani d 1
H H5 0.7613 0.6617 0.5849 0.019 Uiso calc 1
C C6 0.6705(2) 0.56191(16) 0.49746(16) 0.0165(5) Uani d 1
C C7 0.5950(3) 0.53838(17) 0.42672(16) 0.0186(6) Uani d 1
H H7 0.5674 0.4829 0.3995 0.022 Uiso calc 1
C C8 0.7233(3) 0.79432(16) 0.54892(16) 0.0172(6) Uani d 1
C C9 0.7132(3) 0.50176(16) 0.53351(17) 0.0203(6) Uani d 1
H H9A 0.8024 0.5126 0.5411 0.024 Uiso calc 1
H H9B 0.6856 0.5080 0.5838 0.024 Uiso calc 1
C C10 0.6858(3) 0.35779(16) 0.51262(16) 0.0170(5) Uani d 1
C C11 0.6349(3) 0.27823(18) 0.46476(16) 0.0215(6) Uani d 1
H H11 0.5896 0.2700 0.4168 0.026 Uiso calc 1
C C12 0.6516(3) 0.21175(17) 0.48845(17) 0.0211(6) Uani d 1
H H12 0.6177 0.1587 0.4563 0.025 Uiso calc 1
C C13 0.7194(3) 0.22366(17) 0.56061(16) 0.0171(6) Uani d 1
C C14 0.7677(3) 0.30350(17) 0.60836(16) 0.0184(6) Uani d 1
H H14A 0.8111 0.3119 0.6570 0.022 Uiso calc 1
C C15 0.7524(3) 0.37036(17) 0.58484(16) 0.0186(6) Uani d 1
H H15 0.7863 0.4235 0.6170 0.022 Uiso calc 1
C C16 0.7428(3) 0.15210(17) 0.58421(16) 0.0182(6) Uani d 1
C C17 0.6175(3) 0.41815(18) 0.18091(16) 0.0204(6) Uani d 1
C C18 0.7456(2) 0.41583(17) 0.21264(16) 0.0177(6) Uani d 1
C C19 0.8478(3) 0.45119(17) 0.18533(16) 0.0183(6) Uani d 1
H H19 0.8376 0.4758 0.1465 0.022 Uiso calc 1
C C20 0.9657(3) 0.44990(17) 0.21602(15) 0.0175(6) Uani d 1
C C21 0.9806(3) 0.41282(18) 0.27378(16) 0.0202(6) Uani d 1
H H21 1.0594 0.4135 0.2953 0.024 Uiso calc 1
C C22 0.8785(3) 0.37456(18) 0.29989(16) 0.0196(6) Uani d 1
C C23 0.7621(3) 0.37719(18) 0.26978(16) 0.0207(6) Uani d 1
H H23 0.6937 0.3529 0.2878 0.025 Uiso calc 1
C C24 1.0779(2) 0.48514(17) 0.18555(16) 0.0168(6) Uani d 1
C C25 0.8960(3) 0.32816(19) 0.35726(17) 0.0240(6) Uani d 1
H H25A 0.8172 0.2964 0.3618 0.029 Uiso calc 1
H H25B 0.9491 0.2905 0.3396 0.029 Uiso calc 1
C C26 0.9911(3) 0.35457(18) 0.48768(16) 0.0195(6) Uani d 1
C C27 1.0508(3) 0.41306(19) 0.55661(17) 0.0235(6) Uani d 1
H H27 1.0559 0.4687 0.5631 0.028 Uiso calc 1
C C28 1.1023(3) 0.3879(2) 0.61523(17) 0.0260(7) Uani d 1
H H28A 1.1431 0.4269 0.6611 0.031 Uiso calc 1
C C29 1.0935(3) 0.3046(2) 0.60612(17) 0.0233(6) Uani d 1
C C30 1.0290(3) 0.24663(19) 0.53839(17) 0.0243(6) Uani d 1
H H30A 1.0200 0.1909 0.5330 0.029 Uiso calc 1
C C31 0.9780(3) 0.27104(18) 0.47880(17) 0.0218(6) Uani d 1
H H31A 0.9354 0.2321 0.4334 0.026 Uiso calc 1
C C32 1.1557(3) 0.2776(2) 0.66624(18) 0.0312(7) Uani d 1
C C33 0.2523(3) -0.35229(17) 0.08808(17) 0.0186(6) Uani d 1
C C34 0.2282(3) -0.28224(17) 0.06167(16) 0.0177(6) Uani d 1
C C35 0.2713(3) -0.20138(17) 0.10839(17) 0.0199(6) Uani d 1
H H35 0.3137 -0.1910 0.1577 0.024 Uiso calc 1
C C36 0.2522(3) -0.13624(17) 0.08286(16) 0.0193(6) Uani d 1
H H36 0.2823 -0.0825 0.1145 0.023 Uiso calc 1
C C37 0.1875(3) -0.15163(17) 0.00953(16) 0.0180(6) Uani d 1
C C38 0.1433(3) -0.23222(18) -0.03768(17) 0.0233(6) Uani d 1
H H38 0.1001 -0.2425 -0.0868 0.028 Uiso calc 1
C C39 0.1635(3) -0.29672(17) -0.01176(17) 0.0226(6) Uani d 1
H H39 0.1336 -0.3505 -0.0435 0.027 Uiso calc 1
C C40 0.2069(3) -0.00900(17) 0.02588(17) 0.0211(6) Uani d 1
H H40A 0.2961 0.0033 0.0326 0.025 Uiso calc 1
H H40B 0.1811 -0.0018 0.0767 0.025 Uiso calc 1
C C41 0.1603(2) 0.04923(17) -0.01105(16) 0.0172(6) Uani d 1
C C42 0.1957(2) 0.13292(16) 0.03018(16) 0.0172(6) Uani d 1
H H42 0.2441 0.1494 0.0785 0.021 Uiso calc 1
C C43 0.1600(2) 0.19165(16) 0.00022(16) 0.0161(5) Uani d 1
C C44 0.0870(2) 0.16715(16) -0.07179(16) 0.0160(5) Uani d 1
H H44 0.0623 0.2062 -0.0922 0.019 Uiso calc 1
C C45 0.0512(2) 0.08421(16) -0.11300(15) 0.0161(5) Uani d 1
C C46 0.0881(3) 0.02513(17) -0.08308(17) 0.0190(6) Uani d 1
H H46 0.0644 -0.0303 -0.1114 0.023 Uiso calc 1
C C47 -0.0286(2) 0.05880(16) -0.18992(16) 0.0165(6) Uani d 1
C C48 0.2023(2) 0.28166(16) 0.04447(16) 0.0166(6) Uani d 1
C C49 0.1321(3) 0.90590(19) 0.68848(17) 0.0231(6) Uani d 1
C C50 0.2617(3) 0.90526(18) 0.71555(16) 0.0195(6) Uani d 1
C C51 0.3595(3) 0.94167(17) 0.68525(16) 0.0196(6) Uani d 1
H H51 0.3449 0.9655 0.6464 0.024 Uiso calc 1
C C52 0.4794(3) 0.94231(17) 0.71328(16) 0.0189(6) Uani d 1
C C53 0.5008(3) 0.90557(19) 0.77089(17) 0.0238(6) Uani d 1
H H53 0.5812 0.9074 0.7905 0.029 Uiso calc 1
C C54 0.4030(3) 0.86621(18) 0.79944(17) 0.0231(6) Uani d 1
C C55 0.2841(3) 0.86713(18) 0.77213(17) 0.0232(6) Uani d 1
H H55 0.2183 0.8420 0.7917 0.028 Uiso calc 1
C C56 0.5872(3) 0.98094(17) 0.68124(16) 0.0187(6) Uani d 1
C C57 0.4256(3) 0.82196(19) 0.85779(17) 0.0274(7) Uani d 1
H H57A 0.3505 0.7840 0.8590 0.033 Uiso calc 1
H H57B 0.4882 0.7908 0.8438 0.033 Uiso calc 1
C C58 0.5049(3) 0.85327(19) 0.99121(17) 0.0212(6) Uani d 1
C C59 0.5564(3) 0.91350(19) 1.06105(18) 0.0252(6) Uani d 1
H H59 0.5555 0.9684 1.0671 0.030 Uiso calc 1
C C60 0.6086(3) 0.8908(2) 1.12099(17) 0.0268(7) Uani d 1
H H60 0.6454 0.9309 1.1672 0.032 Uiso calc 1
C C61 0.6067(3) 0.8084(2) 1.11293(17) 0.0244(6) Uani d 1
C C62 0.5479(3) 0.74839(19) 1.04458(18) 0.0248(6) Uani d 1
H H62 0.5427 0.6931 1.0401 0.030 Uiso calc 1
C C63 0.4972(3) 0.77043(19) 0.98333(17) 0.0231(6) Uani d 1
H H63 0.4585 0.7304 0.9375 0.028 Uiso calc 1
C C64 0.6724(3) 0.7833(2) 1.17307(18) 0.0307(7) Uani d 1
O O36 0.0860(5) 0.2175(3) 0.2018(3) 0.127(2) Uani d 1
H H36A 0.0510 0.1752 0.2099 0.191 Uiso d 1
H H36B 0.1060 0.2049 0.1584 0.191 Uiso d 1
O O37 0.0216(4) 0.6997(2) 0.1892(2) 0.0768(10) Uiso d 1
H H37A 0.0915 0.6922 0.1841 0.115 Uiso d 1
H H37B 0.0259 0.7502 0.1956 0.115 Uiso d 1
O O38 0.4830(3) 0.79871(17) 0.31104(16) 0.0511(7) Uani d 1
H H38A 0.4674 0.7508 0.3160 0.077 Uiso d 1
H H38B 0.5565 0.8091 0.3020 0.077 Uiso d 1

loop_
_atom_site_aniso_label
_atom_site_aniso_U_11
_atom_site_aniso_U_22
_atom_site_aniso_U_33
_atom_site_aniso_U_12
_atom_site_aniso_U_13
_atom_site_aniso_U_23
Zn1 0.02062(17) 0.01275(16) 0.01932(17) 0.00239(12) -0.00635(13) 0.00308(13)
Zn2 0.01994(17) 0.01224(16) 0.01538(16) 0.00232(12) -0.00419(12) 0.00459(12)
Zn3 0.02477(17) 0.00988(16) 0.01504(16) 0.00394(12) -0.00283(13) 0.00400(12)
Zn4 0.02528(18) 0.01015(16) 0.01777(17) 0.00430(13) -0.00533(13) 0.00343(12)
Zn5 0.02174(17) 0.01372(16) 0.01653(16) 0.00418(13) -0.00531(13) 0.00441(13)
Zn6 0.0320(2) 0.01500(17) 0.02499(19) 0.00889(14) -0.01498(15) -0.00195(14)
O1 0.0354(12) 0.0159(10) 0.0194(10) -0.0016(9) -0.0092(9) 0.0019(8)
O2 0.0243(10) 0.0180(10) 0.0196(10) 0.0026(8) -0.0088(8) 0.0061(8)
O3 0.0462(14) 0.0113(10) 0.0318(12) 0.0029(9) -0.0171(10) 0.0067(9)
O4 0.0436(13) 0.0165(11) 0.0240(11) -0.0008(9) -0.0150(10) 0.0038(9)
O5 0.0379(12) 0.0105(9) 0.0225(10) 0.0060(8) -0.0063(9) 0.0073(8)
O6 0.0423(13) 0.0134(10) 0.0265(11) 0.0085(9) -0.0014(10) 0.0070(9)
O7 0.0530(15) 0.0197(11) 0.0246(11) 0.0144(10) -0.0042(10) 0.0093(9)
O8 0.0171(10) 0.0252(11) 0.0363(12) 0.0046(8) 0.0008(9) 0.0131(10)
O9 0.0214(11) 0.0613(17) 0.0487(15) 0.0119(11) 0.0048(10) 0.0415(14)
O10 0.0201(10) 0.0371(12) 0.0169(10) 0.0043(9) 0.0014(8) 0.0115(9)
O11 0.0205(11) 0.0427(14) 0.0195(11) -0.0059(9) -0.0033(9) 0.0079(10)
O12 0.0403(13) 0.0227(11) 0.0170(10) 0.0083(9) -0.0048(9) 0.0085(9)
O13 0.0729(19) 0.0396(15) 0.0257(12) 0.0269(13) -0.0110(12) 0.0111(11)
O14 0.075(2) 0.0439(15) 0.0263(13) 0.0192(14) -0.0220(13) 0.0089(12)
O15 0.0539(15) 0.0202(11) 0.0240(11) 0.0115(10) -0.0072(10) 0.0108(9)
O16 0.0456(13) 0.0135(10) 0.0260(11) 0.0084(9) 0.0020(10) 0.0094(9)
O17 0.0394(12) 0.0115(10) 0.0253(11) 0.0060(9) -0.0088(9) 0.0083(8)
O18 0.0264(11) 0.0159(10) 0.0206(10) 0.0018(8) -0.0095(8) 0.0063(8)
O19 0.0337(12) 0.0160(10) 0.0216(11) 0.0019(9) -0.0088(9) 0.0013(8)
O20 0.0399(13) 0.0108(10) 0.0264(11) 0.0028(9) -0.0124(9) 0.0059(9)
O21 0.0653(17) 0.0148(11) 0.0267(12) -0.0062(11) -0.0233(12) 0.0059(9)
O22 0.0196(11) 0.0312(12) 0.0366(13) 0.0020(9) 0.0035(9) 0.0091(10)
O23 0.0211(11) 0.0544(16) 0.0416(14) 0.0131(11) 0.0027(10) 0.0283(12)
O24 0.0213(10) 0.0372(12) 0.0201(11) 0.0029(9) 0.0005(8) 0.0136(9)
O25 0.0222(11) 0.0430(14) 0.0251(11) -0.0059(10) -0.0054(9) 0.0134(10)
O26 0.0445(13) 0.0250(11) 0.0180(10) 0.0091(10) -0.0053(9) 0.0110(9)
O27 0.077(2) 0.0408(15) 0.0261(13) 0.0272(14) -0.0135(13) 0.0101(11)
O28 0.0610(17) 0.0444(15) 0.0243(12) 0.0165(13) -0.0162(12) 0.0097(11)
O29 0.096(3) 0.0551(19) 0.0399(16) -0.0294(17) 0.0216(16) 0.0059(14)
O30 0.0399(13) 0.0266(12) 0.0280(12) 0.0114(10) -0.0132(10) 0.0062(10)
O31 0.0452(14) 0.0270(12) 0.0304(12) 0.0133(10) 0.0139(10) 0.0132(10)
O32 0.0151(9) 0.0147(9) 0.0184(9) 0.0027(7) -0.0004(7) 0.0043(8)
O33 0.0498(14) 0.0257(12) 0.0298(12) 0.0139(11) 0.0061(11) 0.0113(10)
O34 0.0410(13) 0.0232(12) 0.0336(13) 0.0092(10) -0.0177(11) 0.0049(10)
O35 0.0193(10) 0.0184(10) 0.0219(10) 0.0060(8) -0.0027(8) 0.0024(8)
C1 0.0160(13) 0.0175(14) 0.0149(13) 0.0040(11) -0.0008(10) 0.0036(11)
C2 0.0163(13) 0.0149(13) 0.0155(13) 0.0025(10) -0.0017(11) 0.0042(11)
C3 0.0185(13) 0.0141(13) 0.0166(13) 0.0047(10) -0.0028(11) 0.0078(11)
C4 0.0192(13) 0.0107(13) 0.0162(13) 0.0026(10) 0.0002(11) 0.0041(10)
C5 0.0185(13) 0.0147(13) 0.0145(13) 0.0028(10) -0.0032(10) 0.0062(11)
C6 0.0188(13) 0.0116(13) 0.0202(14) 0.0033(10) 0.0002(11) 0.0074(11)
C7 0.0208(14) 0.0118(13) 0.0215(14) 0.0025(11) -0.0027(11) 0.0045(11)
C8 0.0200(14) 0.0129(13) 0.0172(14) 0.0039(11) -0.0020(11) 0.0032(11)
C9 0.0271(15) 0.0112(13) 0.0224(14) 0.0026(11) -0.0042(12) 0.0082(11)
C10 0.0214(14) 0.0135(13) 0.0200(14) 0.0060(11) 0.0031(11) 0.0097(11)
C11 0.0294(16) 0.0179(14) 0.0158(14) 0.0040(12) -0.0038(12) 0.0055(11)
C12 0.0287(15) 0.0126(13) 0.0199(14) 0.0033(11) -0.0001(12) 0.0035(11)
C13 0.0223(14) 0.0143(13) 0.0175(13) 0.0070(11) 0.0039(11) 0.0069(11)
C14 0.0229(14) 0.0157(14) 0.0171(13) 0.0051(11) 0.0007(11) 0.0059(11)
C15 0.0251(15) 0.0108(13) 0.0181(14) 0.0036(11) -0.0003(11) 0.0027(11)
C16 0.0206(14) 0.0141(14) 0.0227(15) 0.0050(11) 0.0027(11) 0.0093(12)
C17 0.0184(14) 0.0236(15) 0.0189(14) 0.0055(11) 0.0025(11) 0.0054(12)
C18 0.0169(13) 0.0200(14) 0.0155(13) 0.0046(11) 0.0005(11) 0.0043(11)
C19 0.0214(14) 0.0205(14) 0.0142(13) 0.0058(11) 0.0012(11) 0.0068(11)
C20 0.0178(13) 0.0186(14) 0.0144(13) 0.0020(11) 0.0004(11) 0.0042(11)
C21 0.0179(14) 0.0248(15) 0.0173(14) 0.0039(11) -0.0021(11) 0.0073(12)
C22 0.0232(14) 0.0221(15) 0.0138(13) 0.0041(11) 0.0004(11) 0.0073(11)
C23 0.0197(14) 0.0233(15) 0.0197(14) 0.0014(11) 0.0043(11) 0.0093(12)
C24 0.0169(13) 0.0181(14) 0.0165(14) 0.0043(11) 0.0011(11) 0.0071(11)
C25 0.0288(16) 0.0252(16) 0.0173(14) 0.0017(12) -0.0023(12) 0.0096(12)
C26 0.0218(14) 0.0263(15) 0.0148(13) 0.0088(12) 0.0028(11) 0.0110(12)
C27 0.0304(16) 0.0203(15) 0.0206(15) 0.0083(12) 0.0012(12) 0.0065(12)
C28 0.0307(16) 0.0292(17) 0.0160(14) 0.0075(13) -0.0012(12) 0.0040(12)
C29 0.0257(15) 0.0325(17) 0.0162(14) 0.0126(13) 0.0033(12) 0.0103(13)
C30 0.0289(16) 0.0254(16) 0.0226(15) 0.0097(13) 0.0032(12) 0.0113(13)
C31 0.0253(15) 0.0225(15) 0.0162(14) 0.0046(12) -0.0014(11) 0.0054(12)
C32 0.0410(19) 0.039(2) 0.0189(15) 0.0194(15) 0.0025(14) 0.0116(14)
C33 0.0202(14) 0.0136(14) 0.0238(15) 0.0037(11) 0.0026(11) 0.0088(12)
C34 0.0222(14) 0.0147(13) 0.0196(14) 0.0069(11) 0.0030(11) 0.0086(11)
C35 0.0238(14) 0.0171(14) 0.0185(14) 0.0044(11) -0.0022(11) 0.0066(11)
C36 0.0248(15) 0.0111(13) 0.0204(14) 0.0027(11) -0.0013(11) 0.0044(11)
C37 0.0217(14) 0.0131(13) 0.0216(14) 0.0049(11) 0.0009(11) 0.0088(11)
C38 0.0330(16) 0.0182(15) 0.0190(14) 0.0062(12) -0.0038(12) 0.0077(12)
C39 0.0323(16) 0.0127(14) 0.0202(14) 0.0046(12) -0.0013(12) 0.0027(11)
C40 0.0265(15) 0.0117(13) 0.0248(15) 0.0032(11) -0.0047(12) 0.0080(12)
C41 0.0180(13) 0.0133(13) 0.0219(14) 0.0025(10) -0.0007(11) 0.0095(11)
C42 0.0198(13) 0.0141(13) 0.0164(13) 0.0018(11) -0.0045(11) 0.0056(11)
C43 0.0185(13) 0.0127(13) 0.0165(13) 0.0016(10) -0.0015(11) 0.0057(11)
C44 0.0198(13) 0.0122(13) 0.0169(13) 0.0040(10) -0.0028(11) 0.0069(11)
C45 0.0178(13) 0.0147(13) 0.0150(13) 0.0033(10) -0.0026(11) 0.0048(11)
C46 0.0220(14) 0.0095(13) 0.0226(14) 0.0017(11) -0.0022(11) 0.0029(11)
C47 0.0155(13) 0.0147(14) 0.0163(13) 0.0024(10) -0.0025(10) 0.0019(11)
C48 0.0197(13) 0.0119(13) 0.0166(13) 0.0016(10) -0.0017(11) 0.0041(11)
C49 0.0190(14) 0.0264(16) 0.0202(14) 0.0042(12) 0.0018(12) 0.0018(12)
C50 0.0200(14) 0.0214(14) 0.0159(13) 0.0042(11) 0.0008(11) 0.0044(11)
C51 0.0232(14) 0.0195(14) 0.0163(13) 0.0049(11) -0.0008(11) 0.0067(11)
C52 0.0195(14) 0.0203(14) 0.0156(13) 0.0025(11) -0.0011(11) 0.0051(11)
C53 0.0216(15) 0.0274(16) 0.0217(15) 0.0043(12) -0.0049(12) 0.0092(12)
C54 0.0309(16) 0.0221(15) 0.0163(14) 0.0031(12) -0.0004(12) 0.0085(12)
C55 0.0245(15) 0.0236(15) 0.0205(14) 0.0006(12) 0.0027(12) 0.0082(12)
C56 0.0192(14) 0.0177(14) 0.0206(14) 0.0056(11) -0.0015(11) 0.0082(11)
C57 0.0374(18) 0.0250(16) 0.0183(15) 0.0025(13) -0.0043(13) 0.0094(13)
C58 0.0229(14) 0.0267(16) 0.0179(14) 0.0083(12) 0.0018(11) 0.0115(12)
C59 0.0331(17) 0.0207(15) 0.0237(15) 0.0098(13) 0.0028(13) 0.0077(12)
C60 0.0305(16) 0.0307(17) 0.0163(14) 0.0061(13) -0.0008(12) 0.0040(13)
C61 0.0255(15) 0.0333(17) 0.0181(14) 0.0114(13) 0.0025(12) 0.0108(13)
C62 0.0291(16) 0.0236(15) 0.0244(15) 0.0078(13) 0.0010(13) 0.0111(13)
C63 0.0277(15) 0.0231(15) 0.0183(14) 0.0058(12) -0.0019(12) 0.0074(12)
C64 0.0384(19) 0.038(2) 0.0193(15) 0.0166(15) 0.0020(14) 0.0105(14)
O36 0.163(5) 0.098(3) 0.098(3) -0.046(3) 0.057(3) 0.032(3)
O38 0.0600(18) 0.0361(15) 0.0472(16) -0.0017(13) 0.0016(13) 0.0067(12)

loop_
_atom_type_symbol
_atom_type_description
_atom_type_scat_dispersion_real
_atom_type_scat_dispersion_imag
_atom_type_scat_source
C C 0.0033 0.0016 'International Tables Vol C Tables 4.2.6.8 and 6.1.1.4'
H H 0.0000 0.0000 'International Tables Vol C Tables 4.2.6.8 and 6.1.1.4'
O O 0.0106 0.0060 'International Tables Vol C Tables 4.2.6.8 and 6.1.1.4'
Zn Zn 0.2839 1.4301 'International Tables Vol C Tables 4.2.6.8 and 6.1.1.4'

loop_
_geom_angle_atom_site_label_1
_geom_angle_atom_site_label_2
_geom_angle_atom_site_label_3
_geom_angle_site_symmetry_1
_geom_angle_site_symmetry_3
_geom_angle
O8 Zn1 O21 . . 105.57(10)
O8 Zn1 O32 . . 114.76(8)
O21 Zn1 O32 . . 97.13(8)
O8 Zn1 O29 . . 103.04(13)
O21 Zn1 O29 . . 81.98(11)
O32 Zn1 O29 . . 140.74(13)
O8 Zn1 O1 . . 87.40(9)
O21 Zn1 O1 . . 158.89(10)
O32 Zn1 O1 . . 92.20(8)
O29 Zn1 O1 . . 78.84(10)
O15 Zn2 O2 1_565 . 108.58(9)
O15 Zn2 O32 1_565 . 116.50(9)
O2 Zn2 O32 . . 111.54(8)
O15 Zn2 O11 1_565 1_455 111.69(11)
O2 Zn2 O11 . 1_455 110.78(9)
O32 Zn2 O11 . 1_455 97.38(9)
O15 Zn2 Zn3 1_565 . 86.11(7)
O2 Zn2 Zn3 . . 150.83(6)
O32 Zn2 Zn3 . . 40.26(5)
O11 Zn2 Zn3 1_455 . 85.27(6)
O20 Zn3 O30 . . 84.62(9)
O20 Zn3 O16 . 1_565 170.59(8)
O30 Zn3 O16 . 1_565 86.96(9)
O20 Zn3 O32 . . 94.62(8)
O30 Zn3 O32 . . 176.70(9)
O16 Zn3 O32 1_565 . 94.02(8)
O20 Zn3 O31 . . 87.65(9)
O30 Zn3 O31 . . 92.08(10)
O16 Zn3 O31 1_565 . 88.48(9)
O32 Zn3 O31 . . 91.09(8)
O20 Zn3 O10 . 1_455 95.35(9)
O30 Zn3 O10 . 1_455 85.44(9)
O16 Zn3 O10 1_565 1_455 88.14(9)
O32 Zn3 O10 . 1_455 91.44(7)
O31 Zn3 O10 . 1_455 175.90(8)
O20 Zn3 Zn2 . . 122.33(6)
O30 Zn3 Zn2 . . 140.99(7)
O16 Zn3 Zn2 1_565 . 67.06(6)
O32 Zn3 Zn2 . . 37.48(5)
O31 Zn3 Zn2 . . 114.65(7)
O10 Zn3 Zn2 1_455 . 65.99(5)
O3 Zn4 O34 . . 88.54(9)
O3 Zn4 O6 . 1_565 175.78(9)
O34 Zn4 O6 . 1_565 87.86(9)
O3 Zn4 O35 . . 91.85(8)
O34 Zn4 O35 . . 175.69(9)
O6 Zn4 O35 1_565 . 91.58(8)
O3 Zn4 O33 . . 87.24(10)
O34 Zn4 O33 . . 91.05(10)
O6 Zn4 O33 1_565 . 90.63(9)
O35 Zn4 O33 . . 84.68(9)
O3 Zn4 O24 . . 92.71(10)
O34 Zn4 O24 . . 88.74(9)
O6 Zn4 O24 1_565 . 89.40(9)
O35 Zn4 O24 . . 95.53(8)
O33 Zn4 O24 . . 179.79(10)
O3 Zn4 Zn5 . 1_565 115.73(6)
O34 Zn4 Zn5 . 1_565 144.47(7)
O6 Zn4 Zn5 1_565 1_565 68.48(6)
O35 Zn4 Zn5 . 1_565 38.40(5)
O33 Zn4 Zn5 . 1_565 114.39(6)
O24 Zn4 Zn5 . 1_565 65.81(6)
O7 Zn5 O18 . 1_656 116.04(9)
O7 Zn5 O25 . 1_545 113.57(11)
O18 Zn5 O25 1_656 1_545 104.72(9)
O7 Zn5 O35 . 1_545 111.65(9)
O18 Zn5 O35 1_656 1_545 106.74(8)
O25 Zn5 O35 1_545 1_545 103.01(10)
O7 Zn5 Zn4 . 1_545 85.39(7)
O18 Zn5 Zn4 1_656 1_545 147.96(6)
O25 Zn5 Zn4 1_545 1_545 85.87(7)
O35 Zn5 Zn4 1_545 1_545 41.26(6)
O7 Zn5 Zn6 . 1_545 149.45(7)
O18 Zn5 Zn6 1_656 1_545 81.69(6)
O25 Zn5 Zn6 1_545 1_545 82.69(8)
O35 Zn5 Zn6 1_545 1_545 37.82(6)
Zn4 Zn5 Zn6 1_545 1_545 69.574(11)
O4 Zn6 O35 . . 103.48(8)
O4 Zn6 O19 . 1_666 125.16(10)
O35 Zn6 O19 . 1_666 100.23(8)
O4 Zn6 O22 . 1_655 98.33(9)
O35 Zn6 O22 . 1_655 148.92(9)
O19 Zn6 O22 1_666 1_655 84.57(9)
O4 Zn6 O23 . 1_655 129.20(10)
O35 Zn6 O23 . 1_655 89.45(8)
O19 Zn6 O23 1_666 1_655 99.42(9)
O22 Zn6 O23 1_655 1_655 59.52(8)
O4 Zn6 C49 . 1_655 118.97(10)
O35 Zn6 C49 . 1_655 118.96(9)
O19 Zn6 C49 1_666 1_655 89.60(9)
O22 Zn6 C49 1_655 1_655 29.97(9)
O23 Zn6 C49 1_655 1_655 29.79(9)
O4 Zn6 Zn5 . 1_565 116.16(7)
O35 Zn6 Zn5 . 1_565 37.53(6)
O19 Zn6 Zn5 1_666 1_565 63.93(6)
O22 Zn6 Zn5 1_655 1_565 142.39(6)
O23 Zn6 Zn5 1_655 1_565 103.91(7)
C49 Zn6 Zn5 1_655 1_565 124.38(7)
C1 O1 Zn1 . . 141.90(19)
C1 O2 Zn2 . . 110.82(17)
C8 O3 Zn4 . . 141.37(19)
C8 O4 Zn6 . . 127.65(19)
C10 O5 C9 . . 116.3(2)
C16 O6 Zn4 . 1_545 138.38(19)
C16 O7 Zn5 . . 121.46(19)
C17 O8 Zn1 . . 117.41(19)
C24 O10 Zn3 . 1_655 132.17(18)
C24 O11 Zn2 . 1_655 119.62(18)
C26 O12 C25 . . 117.1(2)
C32 O14 H14 . . 109.5
C33 O15 Zn2 . 1_545 120.62(19)
C33 O16 Zn3 . 1_545 139.97(19)
C37 O17 C40 . . 116.5(2)
C47 O18 Zn5 . 1_454 114.72(17)
C47 O19 Zn6 . 1_444 129.66(19)
C48 O20 Zn3 . . 136.60(18)
C48 O21 Zn1 . . 136.6(2)
C49 O22 Zn6 . 1_455 93.58(19)
C49 O23 Zn6 . 1_455 86.08(18)
C56 O24 Zn4 . . 131.94(19)
C56 O25 Zn5 . 1_565 118.93(19)
C58 O26 C57 . . 116.0(2)
C64 O28 H28 . . 109.5
Zn1 O29 H29A . . 101.2
Zn1 O29 H29B . . 121.6
H29A O29 H29B . . 106.3
Zn3 O30 H30B . . 122.1
Zn3 O30 H30C . . 129.4
H30B O30 H30C . . 107.7
Zn3 O31 H31C . . 120.6
Zn3 O31 H31B . . 116.1
H31C O31 H31B . . 106.2
Zn2 O32 Zn1 . . 105.42(9)
Zn2 O32 Zn3 . . 102.26(8)
Zn1 O32 Zn3 . . 123.54(9)
Zn2 O32 H32 . . 113.8
Zn1 O32 H32 . . 99.1
Zn3 O32 H32 . . 113.0
Zn4 O33 H33A . . 118.3
Zn4 O33 H33B . . 111.8
H33A O33 H33B . . 107.9
Zn4 O34 H34B . . 123.2
Zn4 O34 H34C . . 117.3
H34B O34 H34C . . 108.3
Zn5 O35 Zn6 1_565 . 104.65(9)
Zn5 O35 Zn4 1_565 . 100.34(8)
Zn6 O35 Zn4 . . 122.05(10)
Zn5 O35 H35A 1_565 . 117.4
Zn6 O35 H35A . . 108.4
Zn4 O35 H35A . . 104.6
O1 C1 O2 . . 123.9(2)
O1 C1 C2 . . 118.0(2)
O2 C1 C2 . . 118.1(2)
C3 C2 C7 . . 120.3(2)
C3 C2 C1 . . 121.0(2)
C7 C2 C1 . . 118.7(2)
C2 C3 C4 . . 119.9(2)
C2 C3 H3 . . 120.0
C4 C3 H3 . . 120.0
C5 C4 C3 . . 119.4(2)
C5 C4 C8 . . 121.0(2)
C3 C4 C8 . . 119.5(2)
C4 C5 C6 . . 121.0(2)
C4 C5 H5 . . 119.5
C6 C5 H5 . . 119.5
C7 C6 C5 . . 119.0(2)
C7 C6 C9 . . 123.4(2)
C5 C6 C9 . . 117.7(2)
C6 C7 C2 . . 120.3(3)
C6 C7 H7 . . 119.8
C2 C7 H7 . . 119.8
O3 C8 O4 . . 126.0(3)
O3 C8 C4 . . 116.2(2)
O4 C8 C4 . . 117.7(2)
O5 C9 C6 . . 109.6(2)
O5 C9 H9A . . 109.7
C6 C9 H9A . . 109.7
O5 C9 H9B . . 109.7
C6 C9 H9B . . 109.7
H9A C9 H9B . . 108.2
O5 C10 C15 . . 124.1(2)
O5 C10 C11 . . 115.8(2)
C15 C10 C11 . . 120.1(2)
C12 C11 C10 . . 120.0(3)
C12 C11 H11 . . 120.0
C10 C11 H11 . . 120.0
C11 C12 C13 . . 120.3(3)
C11 C12 H12 . . 119.8
C13 C12 H12 . . 119.8
C14 C13 C12 . . 119.0(3)
C14 C13 C16 . . 120.8(3)
C12 C13 C16 . . 120.2(3)
C15 C14 C13 . . 121.1(3)
C15 C14 H14A . . 119.5
C13 C14 H14A . . 119.5
C14 C15 C10 . . 119.4(3)
C14 C15 H15 . . 120.3
C10 C15 H15 . . 120.3
O6 C16 O7 . . 124.8(3)
O6 C16 C13 . . 118.7(3)
O7 C16 C13 . . 116.5(2)
O9 C17 O8 . . 123.8(3)
O9 C17 C18 . . 120.3(3)
O8 C17 C18 . . 115.9(3)
C19 C18 C23 . . 119.3(3)
C19 C18 C17 . . 120.7(2)
C23 C18 C17 . . 120.0(2)
C18 C19 C20 . . 120.1(3)
C18 C19 H19 . . 119.9
C20 C19 H19 . . 119.9
C21 C20 C19 . . 119.8(3)
C21 C20 C24 . . 118.9(2)
C19 C20 C24 . . 121.2(2)
C20 C21 C22 . . 120.7(3)
C20 C21 H21 . . 119.7
C22 C21 H21 . . 119.7
C23 C22 C21 . . 119.0(3)
C23 C22 C25 . . 121.1(3)
C21 C22 C25 . . 119.9(3)
C22 C23 C18 . . 121.0(3)
C22 C23 H23 . . 119.5
C18 C23 H23 . . 119.5
O10 C24 O11 . . 124.7(3)
O10 C24 C20 . . 118.8(2)
O11 C24 C20 . . 116.5(2)
O12 C25 C22 . . 108.9(2)
O12 C25 H25A . . 109.9
C22 C25 H25A . . 109.9
O12 C25 H25B . . 109.9
C22 C25 H25B . . 109.9
H25A C25 H25B . . 108.3
O12 C26 C31 . . 124.3(3)
O12 C26 C27 . . 115.1(3)
C31 C26 C27 . . 120.6(3)
C28 C27 C26 . . 119.6(3)
C28 C27 H27 . . 120.2
C26 C27 H27 . . 120.2
C27 C28 C29 . . 120.4(3)
C27 C28 H28A . . 119.8
C29 C28 H28A . . 119.8
C30 C29 C28 . . 119.5(3)
C30 C29 C32 . . 119.8(3)
C28 C29 C32 . . 120.7(3)
C31 C30 C29 . . 120.6(3)
C31 C30 H30A . . 119.7
C29 C30 H30A . . 119.7
C30 C31 C26 . . 119.2(3)
C30 C31 H31A . . 120.4
C26 C31 H31A . . 120.4
O13 C32 O14 . . 122.6(3)
O13 C32 C29 . . 123.5(3)
O14 C32 C29 . . 113.9(3)
O16 C33 O15 . . 124.3(3)
O16 C33 C34 . . 118.8(3)
O15 C33 C34 . . 116.9(2)
C35 C34 C39 . . 118.7(3)
C35 C34 C33 . . 121.2(3)
C39 C34 C33 . . 120.1(3)
C36 C35 C34 . . 121.2(3)
C36 C35 H35 . . 119.4
C34 C35 H35 . . 119.4
C35 C36 C37 . . 119.5(3)
C35 C36 H36 . . 120.3
C37 C36 H36 . . 120.3
O17 C37 C36 . . 124.4(2)
O17 C37 C38 . . 115.6(2)
C36 C37 C38 . . 120.0(3)
C39 C38 C37 . . 120.0(3)
C39 C38 H38 . . 120.0
C37 C38 H38 . . 120.0
C38 C39 C34 . . 120.7(3)
C38 C39 H39 . . 119.7
C34 C39 H39 . . 119.7
O17 C40 C41 . . 110.6(2)
O17 C40 H40A . . 109.5
C41 C40 H40A . . 109.5
O17 C40 H40B . . 109.5
C41 C40 H40B . . 109.5
H40A C40 H40B . . 108.1
C46 C41 C42 . . 119.1(2)
C46 C41 C40 . . 124.2(2)
C42 C41 C40 . . 116.7(2)
C43 C42 C41 . . 121.1(2)
C43 C42 H42 . . 119.5
C41 C42 H42 . . 119.5
C42 C43 C44 . . 119.7(2)
C42 C43 C48 . . 120.2(2)
C44 C43 C48 . . 120.1(2)
C45 C44 C43 . . 119.7(2)
C45 C44 H44 . . 120.2
C43 C44 H44 . . 120.2
C44 C45 C46 . . 120.7(2)
C44 C45 C47 . . 119.0(2)
C46 C45 C47 . . 120.3(2)
C41 C46 C45 . . 119.9(2)
C41 C46 H46 . . 120.1
C45 C46 H46 . . 120.1
O19 C47 O18 . . 124.4(2)
O19 C47 C45 . . 118.2(2)
O18 C47 C45 . . 117.4(2)
O20 C48 O21 . . 126.7(3)
O20 C48 C43 . . 116.9(2)
O21 C48 C43 . . 116.4(2)
O23 C49 O22 . . 119.9(3)
O23 C49 C50 . . 121.0(3)
O22 C49 C50 . . 119.1(3)
O23 C49 Zn6 . 1_455 64.13(16)
O22 C49 Zn6 . 1_455 56.45(15)
C50 C49 Zn6 . 1_455 170.6(2)
C51 C50 C55 . . 119.8(3)
C51 C50 C49 . . 121.0(3)
C55 C50 C49 . . 119.1(3)
C50 C51 C52 . . 119.7(3)
C50 C51 H51 . . 120.1
C52 C51 H51 . . 120.1
C51 C52 C53 . . 119.9(3)
C51 C52 C56 . . 120.9(2)
C53 C52 C56 . . 119.2(2)
C54 C53 C52 . . 120.7(3)
C54 C53 H53 . . 119.7
C52 C53 H53 . . 119.7
C55 C54 C53 . . 118.9(3)
C55 C54 C57 . . 120.3(3)
C53 C54 C57 . . 120.7(3)
C54 C55 C50 . . 120.8(3)
C54 C55 H55 . . 119.6
C50 C55 H55 . . 119.6
O24 C56 O25 . . 124.6(3)
O24 C56 C52 . . 119.2(2)
O25 C56 C52 . . 116.2(2)
O26 C57 C54 . . 108.2(2)
O26 C57 H57A . . 110.1
C54 C57 H57A . . 110.1
O26 C57 H57B . . 110.1
C54 C57 H57B . . 110.1
H57A C57 H57B . . 108.4
O26 C58 C63 . . 123.9(3)
O26 C58 C59 . . 115.2(3)
C63 C58 C59 . . 120.9(3)
C60 C59 C58 . . 119.3(3)
C60 C59 H59 . . 120.4
C58 C59 H59 . . 120.4
C59 C60 C61 . . 120.5(3)
C59 C60 H60 . . 119.7
C61 C60 H60 . . 119.7
C62 C61 C60 . . 119.5(3)
C62 C61 C64 . . 118.9(3)
C60 C61 C64 . . 121.5(3)
C63 C62 C61 . . 120.5(3)
C63 C62 H62 . . 119.7
C61 C62 H62 . . 119.7
C62 C63 C58 . . 119.1(3)
C62 C63 H63 . . 120.5
C58 C63 H63 . . 120.5
O27 C64 O28 . . 122.5(3)
O27 C64 C61 . . 123.2(3)
O28 C64 C61 . . 114.2(3)
H36A O36 H36B . . 108.0
H37A O37 H37B . . 106.3
H38A O38 H38B . . 108.3

loop_
_geom_bond_atom_site_label_1
_geom_bond_atom_site_label_2
_geom_bond_site_symmetry_2
_geom_bond_distance
Zn1 O8 . 1.971(2)
Zn1 O21 . 1.986(2)
Zn1 O32 . 2.0242(19)
Zn1 O29 . 2.078(3)
Zn1 O1 . 2.133(2)
Zn2 O15 1_565 1.929(2)
Zn2 O2 . 1.9603(19)
Zn2 O32 . 1.9663(19)
Zn2 O11 1_455 1.976(2)
Zn2 Zn3 . 3.1578(5)
Zn3 O20 . 2.027(2)
Zn3 O30 . 2.074(2)
Zn3 O16 1_565 2.079(2)
Zn3 O32 . 2.0885(18)
Zn3 O31 . 2.110(2)
Zn3 O10 1_455 2.214(2)
Zn4 O3 . 2.002(2)
Zn4 O34 . 2.035(2)
Zn4 O6 1_565 2.052(2)
Zn4 O35 . 2.1001(19)
Zn4 O33 . 2.187(2)
Zn4 O24 . 2.211(2)
Zn4 Zn5 1_565 3.1325(5)
Zn5 O7 . 1.912(2)
Zn5 O18 1_656 1.9403(19)
Zn5 O25 1_545 1.965(2)
Zn5 O35 1_545 1.978(2)
Zn5 Zn4 1_545 3.1325(5)
Zn5 Zn6 1_545 3.1409(5)
Zn6 O4 . 1.952(2)
Zn6 O35 . 1.991(2)
Zn6 O19 1_666 2.026(2)
Zn6 O22 1_655 2.097(2)
Zn6 O23 1_655 2.265(2)
Zn6 C49 1_655 2.511(3)
Zn6 Zn5 1_565 3.1409(5)
O1 C1 . 1.242(3)
O2 C1 . 1.276(3)
O3 C8 . 1.245(3)
O4 C8 . 1.266(3)
O5 C10 . 1.369(3)
O5 C9 . 1.428(3)
O6 C16 . 1.251(4)
O6 Zn4 1_545 2.052(2)
O7 C16 . 1.278(4)
O8 C17 . 1.269(4)
O9 C17 . 1.235(4)
O10 C24 . 1.248(3)
O10 Zn3 1_655 2.214(2)
O11 C24 . 1.262(3)
O11 Zn2 1_655 1.976(2)
O12 C26 . 1.370(3)
O12 C25 . 1.435(4)
O13 C32 . 1.225(4)
O14 C32 . 1.315(4)
O14 H14 . 0.8198
O15 C33 . 1.279(4)
O15 Zn2 1_545 1.929(2)
O16 C33 . 1.247(4)
O16 Zn3 1_545 2.079(2)
O17 C37 . 1.372(3)
O17 C40 . 1.421(3)
O18 C47 . 1.268(3)
O18 Zn5 1_454 1.9403(19)
O19 C47 . 1.257(3)
O19 Zn6 1_444 2.026(2)
O20 C48 . 1.244(3)
O21 C48 . 1.248(3)
O22 C49 . 1.257(4)
O22 Zn6 1_455 2.097(2)
O23 C49 . 1.250(4)
O23 Zn6 1_455 2.265(2)
O24 C56 . 1.252(4)
O25 C56 . 1.259(4)
O25 Zn5 1_565 1.965(2)
O26 C58 . 1.371(3)
O26 C57 . 1.436(4)
O27 C64 . 1.221(4)
O28 C64 . 1.319(4)
O28 H28 . 0.8199
O29 H29A . 0.8208
O29 H29B . 0.8202
O30 H30B . 0.8500
O30 H30C . 0.8500
O31 H31C . 0.8189
O31 H31B . 0.8201
O32 H32 . 0.8199
O33 H33A . 0.8500
O33 H33B . 0.8475
O34 H34B . 0.8199
O34 H34C . 0.8199
O35 Zn5 1_565 1.978(2)
O35 H35A . 0.8200
C1 C2 . 1.503(4)
C2 C3 . 1.378(4)
C2 C7 . 1.395(4)
C3 C4 . 1.398(4)
C3 H3 . 0.9300
C4 C5 . 1.385(4)
C4 C8 . 1.497(4)
C5 C6 . 1.394(4)
C5 H5 . 0.9300
C6 C7 . 1.387(4)
C6 C9 . 1.504(4)
C7 H7 . 0.9300
C9 H9A . 0.9700
C9 H9B . 0.9700
C10 C15 . 1.391(4)
C10 C11 . 1.392(4)
C11 C12 . 1.377(4)
C11 H11 . 0.9300
C12 C13 . 1.398(4)
C12 H12 . 0.9300
C13 C14 . 1.390(4)
C13 C16 . 1.482(4)
C14 C15 . 1.377(4)
C14 H14A . 0.9300
C15 H15 . 0.9300
C17 C18 . 1.510(4)
C18 C19 . 1.388(4)
C18 C23 . 1.400(4)
C19 C20 . 1.394(4)
C19 H19 . 0.9300
C20 C21 . 1.388(4)
C20 C24 . 1.505(4)
C21 C22 . 1.395(4)
C21 H21 . 0.9300
C22 C23 . 1.383(4)
C22 C25 . 1.504(4)
C23 H23 . 0.9300
C25 H25A . 0.9700
C25 H25B . 0.9700
C26 C31 . 1.391(4)
C26 C27 . 1.392(4)
C27 C28 . 1.380(4)
C27 H27 . 0.9300
C28 C29 . 1.392(5)
C28 H28A . 0.9300
C29 C30 . 1.390(4)
C29 C32 . 1.475(4)
C30 C31 . 1.384(4)
C30 H30A . 0.9300
C31 H31A . 0.9300
C33 C34 . 1.486(4)
C34 C35 . 1.391(4)
C34 C39 . 1.395(4)
C35 C36 . 1.380(4)
C35 H35 . 0.9300
C36 C37 . 1.390(4)
C36 H36 . 0.9300
C37 C38 . 1.391(4)
C38 C39 . 1.377(4)
C38 H38 . 0.9300
C39 H39 . 0.9300
C40 C41 . 1.503(4)
C40 H40A . 0.9700
C40 H40B . 0.9700
C41 C46 . 1.388(4)
C41 C42 . 1.398(4)
C42 C43 . 1.386(4)
C42 H42 . 0.9300
C43 C44 . 1.391(4)
C43 C48 . 1.506(4)
C44 C45 . 1.387(4)
C44 H44 . 0.9300
C45 C46 . 1.396(4)
C45 C47 . 1.496(4)
C46 H46 . 0.9300
C49 C50 . 1.493(4)
C49 Zn6 1_455 2.511(3)
C50 C51 . 1.389(4)
C50 C55 . 1.397(4)
C51 C52 . 1.390(4)
C51 H51 . 0.9300
C52 C53 . 1.394(4)
C52 C56 . 1.506(4)
C53 C54 . 1.393(4)
C53 H53 . 0.9300
C54 C55 . 1.383(4)
C54 C57 . 1.502(4)
C55 H55 . 0.9300
C57 H57A . 0.9700
C57 H57B . 0.9700
C58 C63 . 1.390(4)
C58 C59 . 1.393(4)
C59 C60 . 1.377(4)
C59 H59 . 0.9300
C60 C61 . 1.393(5)
C60 H60 . 0.9300
C61 C62 . 1.393(4)
C61 C64 . 1.472(4)
C62 C63 . 1.384(4)
C62 H62 . 0.9300
C63 H63 . 0.9300
O36 H36A . 0.8215
O36 H36B . 0.8182
O37 H37A . 0.8234
O37 H37B . 0.8431
O38 H38A . 0.8479
O38 H38B . 0.8455

loop_
_geom_hbond_atom_site_label_D
_geom_hbond_atom_site_label_H
_geom_hbond_atom_site_label_A
_geom_hbond_site_symmetry_A
_geom_hbond_distance_DH
_geom_hbond_distance_HA
_geom_hbond_distance_DA
_geom_hbond_angle_DHA
O14 H14 O27 2_767 0.82 1.81 2.627(3) 174.2
O28 H28 O13 2_767 0.82 1.84 2.661(3) 175.6
O29 H29B O36 . 0.82 1.87 2.686(5) 169.8
O30 H30B O37 2_565 0.85 2.02 2.801(4) 153.1
O30 H30C O10 2_665 0.85 1.98 2.817(3) 166.7
O31 H31C O9 2_665 0.82 1.91 2.720(3) 170.8
O31 H31B O27 2_666 0.82 2.12 2.935(3) 170.8
O32 H32 O9 . 0.82 2.19 2.882(3) 142.8
O33 H33A O13 2_766 0.85 2.03 2.873(3) 174.0
O33 H33B O23 2_676 0.85 1.91 2.722(3) 159.2
O34 H34B O24 2_676 0.82 1.99 2.801(3) 167.6
O34 H34C O38 . 0.82 2.25 2.746(3) 119.7
O36 H36A O22 2_566 0.82 2.08 2.760(4) 140.0
O36 H36B O21 . 0.82 2.52 3.048(5) 123.7
O37 H37A O15 1_565 0.82 2.40 3.225(5) 175.8
O37 H37B O18 2_565 0.84 2.22 3.058(4) 176.3
O38 H38A O2 . 0.85 2.10 2.904(3) 158.5
O38 H38B O28 1_554 0.85 2.49 3.292(4) 159.2

_cod_database_fobs_code 2021748
